data_7244396
loop_
_publ_author_name
'Yao, Shu-Li'
'Xu, Hui'
'Zheng, Teng-Fei'
'Peng, Yan'
'Liu, Sui-Jun'
'Chen, Jing-Lin'
'Wen, He-Rui'

_publ_section_title
;
 Stable bifunctional ZnII-based sensor toward acetylacetone and
 l-histidine via a fluorescence red shift and turn-on effect
;
_journal_name_full CrystEngComm
_journal_paper_doi 10.1039/D2CE00026A
_journal_year 2022
_chemical_formula_sum 'C27 H18 N6 O4 Zn'
_chemical_formula_weight 555.84
_space_group_crystal_system monoclinic
_space_group_IT_number 13
_space_group_name_Hall '-P 2yac'
_space_group_name_H-M_alt 'P 1 2/n 1'
_atom_sites_solution_hydrogens mixed
_audit_creation_method SHELXL-2017/1
_audit_update_record
;
2021-12-09 deposited with the CCDC.	2022-01-25 downloaded from the CCDC.
;
_cell_angle_alpha 90
_cell_angle_beta 98.5160(10)
_cell_angle_gamma 90
_cell_formula_units_Z 2
_cell_length_a 10.1975(3)
_cell_length_b 10.1011(3)
_cell_length_c 11.0443(3)
_cell_measurement_reflns_used 8249
_cell_measurement_temperature 294(2)
_cell_measurement_theta_max 27.57
_cell_measurement_theta_min 2.85
_cell_volume 1125.09(6)
_computing_cell_refinement 'Bruker APEX3'
_computing_data_collection 'Bruker APEX3'
_computing_data_reduction 'Bruker APEX3'
_computing_molecular_graphics 'Bruker SHELXTL'
_computing_publication_material 'Bruker SHELXTL'
_computing_structure_refinement 'SHELXL-2017/1 (Sheldrick, 2017)'
_computing_structure_solution 'SHELXT 2014/5 (Sheldrick, 2014)'
_diffrn_ambient_temperature 294(2)
_diffrn_measured_fraction_theta_full 0.997
_diffrn_measured_fraction_theta_max 0.997
_diffrn_measurement_device_type 'Bruker D8 QUEST'
_diffrn_measurement_method '\w scans'
_diffrn_radiation_type MoK\a
_diffrn_radiation_wavelength 0.71073
_diffrn_reflns_av_R_equivalents 0.0271
_diffrn_reflns_av_unetI/netI 0.0168
_diffrn_reflns_Laue_measured_fraction_full 0.997
_diffrn_reflns_Laue_measured_fraction_max 0.997
_diffrn_reflns_limit_h_max 12
_diffrn_reflns_limit_h_min -12
_diffrn_reflns_limit_k_max 12
_diffrn_reflns_limit_k_min -12
_diffrn_reflns_limit_l_max 13
_diffrn_reflns_limit_l_min -13
_diffrn_reflns_number 13621
_diffrn_reflns_point_group_measured_fraction_full 0.997
_diffrn_reflns_point_group_measured_fraction_max 0.997
_diffrn_reflns_theta_full 25.001
_diffrn_reflns_theta_max 25.001
_diffrn_reflns_theta_min 2.747
_diffrn_source 'fine-focus sealed tube'
_exptl_absorpt_coefficient_mu 1.143
_exptl_absorpt_correction_type multi-scan
_exptl_crystal_colour brown
_exptl_crystal_density_diffrn 1.641
_exptl_crystal_density_method 'not measured'
_exptl_crystal_description Flake
_exptl_crystal_F_000 568
_exptl_crystal_size_max 0.310
_exptl_crystal_size_mid 0.290
_exptl_crystal_size_min 0.250
_exptl_transmission_factor_max 0.7456
_exptl_transmission_factor_min 0.6240
_refine_diff_density_max 0.433
_refine_diff_density_min -0.225
_refine_diff_density_rms 0.058
_refine_ls_extinction_method none
_refine_ls_goodness_of_fit_ref 1.056
_refine_ls_hydrogen_treatment constr
_refine_ls_matrix_type full
_refine_ls_number_parameters 221
_refine_ls_number_reflns 1981
_refine_ls_number_restraints 379
_refine_ls_restrained_S_all 1.002
_refine_ls_R_factor_all 0.0316
_refine_ls_R_factor_gt 0.0262
_refine_ls_shift/su_max 0.001
_refine_ls_shift/su_mean 0.000
_refine_ls_structure_factor_coef Fsqd
_refine_ls_weighting_details 'w=1/[\s^2^(Fo^2^)+(0.0442P)^2^+0.7025P] where P=(Fo^2^+2Fc^2^)/3'
_refine_ls_weighting_scheme calc
_refine_ls_wR_factor_gt 0.0741
_refine_ls_wR_factor_ref 0.0789
_reflns_Friedel_coverage 0.000
_reflns_number_gt 1786
_reflns_number_total 1981
_reflns_threshold_expression 'I > 2\s(I)'
_cod_data_source_file d2ce00026a2.cif
_cod_data_source_block 1_a
_cod_original_sg_symbol_H-M 'P 2/n'
_cod_database_code 7244396
_shelx_shelxl_version_number 2017/1
_shelx_space_group_comment
;
The symmetry employed for this shelxl refinement is uniquely defined
by the following loop, which should always be used as a source of
symmetry information in preference to the above space-group names.
They are only intended as comments.
;
_shelx_estimated_absorpt_t_min 0.718
_shelx_estimated_absorpt_t_max 0.763

loop_
_space_group_symop_operation_xyz
'x, y, z'
'-x+1/2, y, -z+1/2'
'-x, -y, -z'
'x-1/2, -y, z-1/2'

loop_
_atom_site_label
_atom_site_type_symbol
_atom_site_fract_x
_atom_site_fract_y
_atom_site_fract_z
_atom_site_U_iso_or_equiv
_atom_site_adp_type
_atom_site_occupancy
_atom_site_site_symmetry_order
_atom_site_calc_flag
_atom_site_refinement_flags_posn
_atom_site_refinement_flags_adp
_atom_site_refinement_flags_occupancy
_atom_site_disorder_assembly
_atom_site_disorder_group
Zn1 Zn 0.250000 0.37598(3) 0.250000 0.02955(14) Uani 1 2 d S TU P . .
C1 C 0.4907(2) 0.5558(2) 0.2656(2) 0.0315(5) Uani 1 1 d . U . . .
H1 H 0.518570 0.518958 0.196605 0.038 Uiso 1 1 calc R U . . .
N1 N 0.39033(16) 0.51050(17) 0.31567(17) 0.0303(4) Uani 1 1 d . U . . .
O1 O 0.3040(13) 0.2565(14) 0.1268(10) 0.049(2) Uani 0.5 1 d . U P A -1
O2 O 0.4627(13) 0.3588(16) 0.048(2) 0.059(2) Uani 0.5 1 d . U P A -1
N2 N 0.54905(17) 0.66236(17) 0.32604(17) 0.0306(4) Uani 1 1 d . U . . .
C2 C 0.3813(2) 0.5925(2) 0.4160(2) 0.0301(4) Uani 1 1 d . U . . .
N3 N 0.750000 0.6673(2) 0.250000 0.0286(5) Uani 1 2 d S TU P . .
C3 C 0.2931(2) 0.5877(3) 0.5007(2) 0.0392(5) Uani 1 1 d . U . . .
H3 H 0.225943 0.524781 0.495354 0.047 Uiso 1 1 calc R U . . .
C7 C 0.4805(2) 0.6886(2) 0.4239(2) 0.0297(4) Uani 1 1 d . U . . .
C6 C 0.4996(2) 0.7799(2) 0.5187(2) 0.0375(5) Uani 1 1 d . U . . .
H6 H 0.567340 0.842330 0.525270 0.045 Uiso 1 1 calc R U . . .
C5 C 0.4122(3) 0.7727(3) 0.6029(2) 0.0459(6) Uani 1 1 d . U . . .
H5 H 0.421856 0.831550 0.668382 0.055 Uiso 1 1 calc R U . . .
C4 C 0.3100(3) 0.6802(3) 0.5925(2) 0.0471(6) Uani 1 1 d . U . . .
H4 H 0.251536 0.681121 0.649606 0.056 Uiso 1 1 calc R U . . .
C9 C 0.6487(2) 0.8739(2) 0.2914(2) 0.0370(5) Uani 1 1 d . U . . .
H9 H 0.579248 0.917864 0.319888 0.044 Uiso 1 1 calc R U . . .
C8 C 0.65447(19) 0.7375(2) 0.28888(19) 0.0288(4) Uani 1 1 d . U . . .
C10 C 0.750000 0.9421(3) 0.250000 0.0416(8) Uani 1 2 d S TU P . .
H10 H 0.750001 1.034177 0.250001 0.050 Uiso 1 2 calc R U P . .
C11 C 0.402(2) 0.2624(16) 0.078(2) 0.042(2) Uani 0.5 1 d . U P A -1
C14 C 0.449(2) -0.1297(14) 0.034(2) 0.044(2) Uani 0.5 1 d G U P A -1
H14 H 0.413167 -0.209840 0.054752 0.053 Uiso 0.5 1 calc R U P A -1
C16 C 0.5510(19) -0.1283(14) -0.037(2) 0.0352(18) Uani 0.5 1 d G U P A -1
C18 C 0.6048(19) -0.0085(14) -0.067(2) 0.039(2) Uani 0.5 1 d G U P A -1
H18 H 0.672889 -0.007552 -0.114437 0.046 Uiso 0.5 1 calc R U P A -1
C17 C 0.5569(19) 0.1098(14) -0.026(2) 0.0358(18) Uani 0.5 1 d G U P A -1
H17 H 0.592898 0.189904 -0.046780 0.043 Uiso 0.5 1 calc R U P A -1
C12 C 0.455(2) 0.1083(15) 0.045(2) 0.037(2) Uani 0.5 1 d G U P A -1
C13 C 0.401(2) -0.0114(15) 0.075(2) 0.042(2) Uani 0.5 1 d DG U P A -1
N4 N 0.3007(6) -0.0149(6) 0.1441(6) 0.0827(18) Uani 0.5 1 d D U P A -1
H4A H 0.301372 -0.091704 0.177974 0.099 Uiso 0.5 1 d R U P A -1
H4B H 0.316411 0.044825 0.199993 0.099 Uiso 0.5 1 d R U P A -1
O3 O 0.5467(17) -0.3473(17) -0.068(2) 0.075(4) Uani 0.5 1 d . U P A -1
C15 C 0.594(2) -0.2403(14) -0.086(2) 0.040(2) Uani 0.5 1 d . U P A -1
O4 O 0.6882(13) -0.2342(14) -0.1590(10) 0.049(2) Uani 0.5 1 d . U P A -1

loop_
_atom_site_aniso_label
_atom_site_aniso_U_11
_atom_site_aniso_U_22
_atom_site_aniso_U_33
_atom_site_aniso_U_23
_atom_site_aniso_U_13
_atom_site_aniso_U_12
Zn1 0.0254(2) 0.0202(2) 0.0454(2) 0.000 0.01331(15) 0.000
C1 0.0270(10) 0.0255(10) 0.0445(12) -0.0055(9) 0.0140(9) -0.0011(8)
N1 0.0249(8) 0.0262(9) 0.0415(10) -0.0016(7) 0.0108(7) -0.0011(7)
O1 0.040(3) 0.044(4) 0.064(5) -0.019(3) 0.010(3) 0.012(3)
O2 0.059(4) 0.034(3) 0.089(7) -0.007(3) 0.027(4) 0.008(3)
N2 0.0246(9) 0.0250(8) 0.0446(10) -0.0041(8) 0.0137(7) -0.0018(7)
C2 0.0257(10) 0.0271(10) 0.0381(11) 0.0014(8) 0.0074(8) 0.0030(8)
N3 0.0235(12) 0.0229(12) 0.0408(14) 0.000 0.0095(10) 0.000
C3 0.0338(12) 0.0431(13) 0.0433(12) 0.0044(10) 0.0139(10) -0.0010(10)
C7 0.0249(10) 0.0268(10) 0.0386(11) 0.0006(8) 0.0087(8) 0.0041(8)
C6 0.0360(11) 0.0308(11) 0.0456(12) -0.0065(10) 0.0055(9) 0.0019(9)
C5 0.0513(14) 0.0468(14) 0.0408(13) -0.0092(11) 0.0103(11) 0.0103(11)
C4 0.0470(14) 0.0569(15) 0.0414(13) -0.0012(11) 0.0200(11) 0.0071(12)
C9 0.0314(12) 0.0271(11) 0.0550(14) -0.0014(10) 0.0152(10) 0.0039(9)
C8 0.0229(10) 0.0262(10) 0.0386(11) -0.0011(8) 0.0086(8) -0.0014(8)
C10 0.0412(18) 0.0218(15) 0.065(2) 0.000 0.0184(16) 0.000
C11 0.040(4) 0.032(4) 0.055(5) -0.017(4) 0.004(4) 0.005(3)
C14 0.039(4) 0.034(5) 0.059(5) -0.007(4) 0.004(3) 0.008(4)
C16 0.029(3) 0.025(3) 0.049(4) -0.007(3) -0.004(3) 0.010(3)
C18 0.034(3) 0.032(4) 0.052(5) -0.012(4) 0.009(3) 0.009(3)
C17 0.039(4) 0.018(3) 0.050(4) -0.004(3) 0.004(3) 0.002(3)
C12 0.039(4) 0.029(4) 0.042(4) -0.011(4) 0.001(3) 0.009(3)
C13 0.042(4) 0.033(4) 0.049(4) -0.004(4) 0.006(3) 0.006(3)
N4 0.088(4) 0.059(3) 0.114(5) -0.009(3) 0.058(3) 0.002(3)
O3 0.108(7) 0.033(3) 0.092(7) -0.020(4) 0.039(5) -0.006(4)
C15 0.036(4) 0.028(4) 0.052(4) -0.010(3) -0.008(3) 0.014(3)
O4 0.042(3) 0.039(4) 0.063(5) -0.018(3) 0.004(3) 0.012(3)

loop_
_atom_type_symbol
_atom_type_description
_atom_type_scat_dispersion_real
_atom_type_scat_dispersion_imag
_atom_type_scat_source
C C 0.0033 0.0016 'International Tables Vol C Tables 4.2.6.8 and 6.1.1.4'
H H 0.0000 0.0000 'International Tables Vol C Tables 4.2.6.8 and 6.1.1.4'
N N 0.0061 0.0033 'International Tables Vol C Tables 4.2.6.8 and 6.1.1.4'
O O 0.0106 0.0060 'International Tables Vol C Tables 4.2.6.8 and 6.1.1.4'
Zn Zn 0.2839 1.4301 'International Tables Vol C Tables 4.2.6.8 and 6.1.1.4'

loop_
_geom_angle_atom_site_label_1
_geom_angle_atom_site_label_2
_geom_angle_atom_site_label_3
_geom_angle
_geom_angle_site_symmetry_1
_geom_angle_site_symmetry_3
_geom_angle_publ_flag
O1 Zn1 N1 113.9(4) . . ?
O1 Zn1 N1 114.9(3) . 2 ?
N1 Zn1 N1 95.86(10) . 2 ?
N1 C1 N2 112.43(19) . . ?
N1 C1 H1 123.8 . . ?
N2 C1 H1 123.8 . . ?
C1 N1 C2 105.89(17) . . ?
C1 N1 Zn1 129.41(15) . . ?
C2 N1 Zn1 123.69(13) . . ?
C11 O1 Zn1 128.1(14) . . ?
C1 N2 C7 107.34(17) . . ?
C1 N2 C8 125.14(18) . . ?
C7 N2 C8 127.37(18) . . ?
C3 C2 C7 121.1(2) . . ?
C3 C2 N1 129.7(2) . . ?
C7 C2 N1 109.22(18) . . ?
C8 N3 C8 115.4(3) 2_655 . ?
C4 C3 C2 116.8(2) . . ?
C4 C3 H3 121.6 . . ?
C2 C3 H3 121.6 . . ?
C6 C7 C2 121.9(2) . . ?
C6 C7 N2 132.9(2) . . ?
C2 C7 N2 105.12(18) . . ?
C5 C6 C7 116.1(2) . . ?
C5 C6 H6 121.9 . . ?
C7 C6 H6 121.9 . . ?
C6 C5 C4 122.0(2) . . ?
C6 C5 H5 119.0 . . ?
C4 C5 H5 119.0 . . ?
C3 C4 C5 122.0(2) . . ?
C3 C4 H4 119.0 . . ?
C5 C4 H4 119.0 . . ?
C10 C9 C8 117.3(2) . . ?
C10 C9 H9 121.4 . . ?
C8 C9 H9 121.4 . . ?
N3 C8 C9 125.1(2) . . ?
N3 C8 N2 115.49(19) . . ?
C9 C8 N2 119.35(19) . . ?
C9 C10 C9 119.8(3) 2_655 . ?
C9 C10 H10 120.1 2_655 . ?
C9 C10 H10 120.1 . . ?
O1 C11 O2 130.2(15) . . ?
O1 C11 C12 111.3(14) . . ?
O2 C11 C12 118.5(16) . . ?
C16 C14 C13 120.0 . . ?
C16 C14 H14 120.0 . . ?
C13 C14 H14 120.0 . . ?
C15 C16 C18 117.8(11) . . ?
C15 C16 C14 122.1(11) . . ?
C18 C16 C14 120.0 . . ?
C16 C18 C17 120.0 . . ?
C16 C18 H18 120.0 . . ?
C17 C18 H18 120.0 . . ?
C12 C17 C18 120.0 . . ?
C12 C17 H17 120.0 . . ?
C18 C17 H17 120.0 . . ?
C13 C12 C17 120.0 . . ?
C13 C12 C11 126.3(9) . . ?
C17 C12 C11 113.6(9) . . ?
N4 C13 C12 120.9(7) . . ?
N4 C13 C14 119.1(7) . . ?
C12 C13 C14 120.0 . . ?
C13 N4 H4A 107.9 . . ?
C13 N4 H4B 107.9 . . ?
H4A N4 H4B 109.3 . . ?
O3 C15 O4 118.5(15) . . ?
O3 C15 C16 121.1(19) . . ?
O4 C15 C16 120.4(15) . . ?

loop_
_geom_bond_atom_site_label_1
_geom_bond_atom_site_label_2
_geom_bond_distance
_geom_bond_site_symmetry_2
_geom_bond_publ_flag
Zn1 O1 1.958(13) . ?
Zn1 N1 2.0280(17) . ?
Zn1 N1 2.0280(17) 2 ?
C1 N1 1.315(3) . ?
C1 N2 1.356(3) . ?
C1 H1 0.9300 . ?
N1 C2 1.397(3) . ?
O1 C11 1.20(2) . ?
O2 C11 1.224(17) . ?
N2 C7 1.396(3) . ?
N2 C8 1.425(3) . ?
C2 C3 1.391(3) . ?
C2 C7 1.396(3) . ?
N3 C8 1.326(2) 2_655 ?
N3 C8 1.326(2) . ?
C3 C4 1.371(4) . ?
C3 H3 0.9300 . ?
C7 C6 1.387(3) . ?
C6 C5 1.382(3) . ?
C6 H6 0.9300 . ?
C5 C4 1.391(4) . ?
C5 H5 0.9300 . ?
C4 H4 0.9300 . ?
C9 C10 1.375(3) . ?
C9 C8 1.379(3) . ?
C9 H9 0.9300 . ?
C10 H10 0.9300 . ?
C11 C12 1.71(3) . ?
C14 C16 1.3900 . ?
C14 C13 1.3900 . ?
C14 H14 0.9300 . ?
C16 C15 1.36(3) . ?
C16 C18 1.3900 . ?
C18 C17 1.3900 . ?
C18 H18 0.9300 . ?
C17 C12 1.3900 . ?
C17 H17 0.9300 . ?
C12 C13 1.3900 . ?
C13 N4 1.367(9) . ?
N4 H4A 0.8614 . ?
N4 H4B 0.8612 . ?
O3 C15 1.213(16) . ?
C15 O4 1.34(2) . ?

loop_
_geom_torsion_atom_site_label_1
_geom_torsion_atom_site_label_2
_geom_torsion_atom_site_label_3
_geom_torsion_atom_site_label_4
_geom_torsion
_geom_torsion_site_symmetry_1
_geom_torsion_site_symmetry_2
_geom_torsion_site_symmetry_3
_geom_torsion_site_symmetry_4
_geom_torsion_publ_flag
N2 C1 N1 C2 0.0(2) . . . . ?
N2 C1 N1 Zn1 168.64(15) . . . . ?
N1 C1 N2 C7 0.0(3) . . . . ?
N1 C1 N2 C8 -175.85(19) . . . . ?
C1 N1 C2 C3 -179.5(2) . . . . ?
Zn1 N1 C2 C3 11.1(3) . . . . ?
C1 N1 C2 C7 0.0(2) . . . . ?
Zn1 N1 C2 C7 -169.45(14) . . . . ?
C7 C2 C3 C4 -1.0(3) . . . . ?
N1 C2 C3 C4 178.4(2) . . . . ?
C3 C2 C7 C6 2.8(3) . . . . ?
N1 C2 C7 C6 -176.7(2) . . . . ?
C3 C2 C7 N2 179.5(2) . . . . ?
N1 C2 C7 N2 0.0(2) . . . . ?
C1 N2 C7 C6 176.2(2) . . . . ?
C8 N2 C7 C6 -8.1(4) . . . . ?
C1 N2 C7 C2 0.0(2) . . . . ?
C8 N2 C7 C2 175.7(2) . . . . ?
C2 C7 C6 C5 -1.9(3) . . . . ?
N2 C7 C6 C5 -177.6(2) . . . . ?
C7 C6 C5 C4 -0.6(4) . . . . ?
C2 C3 C4 C5 -1.5(4) . . . . ?
C6 C5 C4 C3 2.4(4) . . . . ?
C8 N3 C8 C9 -0.08(18) 2_655 . . . ?
C8 N3 C8 N2 177.6(2) 2_655 . . . ?
C10 C9 C8 N3 0.2(3) . . . . ?
C10 C9 C8 N2 -177.41(18) . . . . ?
C1 N2 C8 N3 -42.9(3) . . . . ?
C7 N2 C8 N3 142.16(19) . . . . ?
C1 N2 C8 C9 134.9(2) . . . . ?
C7 N2 C8 C9 -40.0(3) . . . . ?
C8 C9 C10 C9 -0.07(15) . . . 2_655 ?
Zn1 O1 C11 O2 -34(3) . . . . ?
Zn1 O1 C11 C12 147.7(16) . . . . ?
C13 C14 C16 C15 -175(2) . . . . ?
C13 C14 C16 C18 0.0 . . . . ?
C15 C16 C18 C17 175(2) . . . . ?
C14 C16 C18 C17 0.0 . . . . ?
C16 C18 C17 C12 0.0 . . . . ?
C18 C17 C12 C13 0.0 . . . . ?
C18 C17 C12 C11 -176.1(16) . . . . ?
O1 C11 C12 C13 -4(3) . . . . ?
O2 C11 C12 C13 177.6(15) . . . . ?
O1 C11 C12 C17 171.8(14) . . . . ?
O2 C11 C12 C17 -7(3) . . . . ?
C17 C12 C13 N4 -179.6(14) . . . . ?
C11 C12 C13 N4 -4.0(12) . . . . ?
C17 C12 C13 C14 0.0 . . . . ?
C11 C12 C13 C14 175.6(18) . . . . ?
C16 C14 C13 N4 179.7(14) . . . . ?
C16 C14 C13 C12 0.0 . . . . ?
C18 C16 C15 O3 -176.2(17) . . . . ?
C14 C16 C15 O3 -1(3) . . . . ?
C18 C16 C15 O4 1(3) . . . . ?
C14 C16 C15 O4 176.5(12) . . . . ?
